data_7013862
loop_
_publ_author_name
'Klappa, Jamie J.'
'Geers, Sarah A.'
'Schmidtke, Sarah J.'
'MacManus-Spencer, Laura A'
'McNeill, Kristopher'

_publ_section_title
;
 Pyridylpyrrolides as alternatives to cyclometalated phenylpyridine
 ligands: synthesis and characterization of luminescent zinc and boron
 pyridylpyrrolide complexes.
;
_journal_issue 6
_journal_name_full 'Dalton transactions (Cambridge, England : 2003)'
_journal_page_first 883
_journal_page_last 891
_journal_paper_doi 10.1039/b315523d
_journal_year 2004
_chemical_formula_moiety 'C22 H22 N4 Zn'
_chemical_formula_sum 'C22 H22 N4 Zn'
_chemical_formula_weight 407.81
_chemical_name_common 01218
_chemical_name_systematic
;
?
;
_space_group_IT_number 2
_symmetry_cell_setting triclinic
_symmetry_space_group_name_Hall '-P 1'
_symmetry_space_group_name_H-M 'P -1'
_atom_sites_solution_hydrogens geom
_atom_sites_solution_primary direct
_atom_sites_solution_secondary difmap
_audit_creation_method SHELXL-97
_cell_angle_alpha 81.694(5)
_cell_angle_beta 83.582(5)
_cell_angle_gamma 88.531(5)
_cell_formula_units_Z 4
_cell_length_a 11.929(3)
_cell_length_b 12.286(3)
_cell_length_c 13.777(4)
_cell_measurement_reflns_used 2801
_cell_measurement_temperature 173(2)
_cell_volume 1985.4(9)
_computing_cell_refinement 'SAINT, Bruker'
_computing_data_collection 'SMART, Bruker'
_computing_data_reduction 'SAINT, Bruker'
_computing_molecular_graphics 'SHELXTL, Bruker'
_computing_structure_refinement 'SHELXL-97 (Sheldrick, 1997)'
_computing_structure_solution SIR92
_diffrn_ambient_temperature 173(2)
_diffrn_measured_fraction_theta_full 0.979
_diffrn_measured_fraction_theta_max 0.979
_diffrn_measurement_device_type 'Siemens SMART Platform CCD'
_diffrn_measurement_method 'area detector, omega scans'
_diffrn_radiation_monochromator graphite
_diffrn_radiation_source 'normal-focus sealed tube'
_diffrn_radiation_type MoK\a
_diffrn_radiation_wavelength 0.71073
_diffrn_reflns_av_R_equivalents 0.0251
_diffrn_reflns_av_sigmaI/netI 0.0376
_diffrn_reflns_limit_h_max 15
_diffrn_reflns_limit_h_min -15
_diffrn_reflns_limit_k_max 15
_diffrn_reflns_limit_k_min -15
_diffrn_reflns_limit_l_max 17
_diffrn_reflns_limit_l_min -17
_diffrn_reflns_number 17718
_diffrn_reflns_theta_full 27.55
_diffrn_reflns_theta_max 27.55
_diffrn_reflns_theta_min 1.50
_exptl_absorpt_coefficient_mu 1.250
_exptl_absorpt_correction_T_max 1.000
_exptl_absorpt_correction_T_min 0.794
_exptl_absorpt_correction_type multi-scan
_exptl_absorpt_process_details 'SADABS, R. Blessing, 1995'
_exptl_crystal_colour yellow
_exptl_crystal_density_diffrn 1.364
_exptl_crystal_density_method 'not measured'
_exptl_crystal_description block
_exptl_crystal_F_000 848
_exptl_crystal_size_max 0.34
_exptl_crystal_size_mid 0.30
_exptl_crystal_size_min 0.16
_refine_diff_density_max 0.538
_refine_diff_density_min -0.288
_refine_diff_density_rms 0.062
_refine_ls_extinction_method none
_refine_ls_goodness_of_fit_ref 1.025
_refine_ls_hydrogen_treatment riding
_refine_ls_matrix_type full
_refine_ls_number_parameters 493
_refine_ls_number_reflns 8964
_refine_ls_number_restraints 0
_refine_ls_restrained_S_all 1.025
_refine_ls_R_factor_all 0.0457
_refine_ls_R_factor_gt 0.0338
_refine_ls_shift/su_max 0.001
_refine_ls_shift/su_mean 0.000
_refine_ls_structure_factor_coef Fsqd
_refine_ls_weighting_details 'calc w=1/[\s^2^(Fo^2^)+(0.0451P)^2^+0.6479P] where P=(Fo^2^+2Fc^2^)/3'
_refine_ls_weighting_scheme calc
_refine_ls_wR_factor_gt 0.0845
_refine_ls_wR_factor_ref 0.0921
_reflns_number_gt 7225
_reflns_number_total 8964
_reflns_threshold_expression >2sigma(I)
_cod_data_source_file b315523d.txt
_cod_data_source_block 1
_cod_original_cell_volume 1985.3(9)
_cod_original_sg_symbol_H-M P-1
_cod_database_code 7013862

loop_
_symmetry_equiv_pos_as_xyz
'x, y, z'
'-x, -y, -z'

loop_
_atom_site_label
_atom_site_type_symbol
_atom_site_fract_x
_atom_site_fract_y
_atom_site_fract_z
_atom_site_U_iso_or_equiv
_atom_site_adp_type
_atom_site_occupancy
_atom_site_symmetry_multiplicity
_atom_site_calc_flag
_atom_site_refinement_flags
_atom_site_disorder_assembly
_atom_site_disorder_group
Zn1 Zn 0.796540(19) 0.704543(18) 1.315164(17) 0.02913(7) Uani 1 1 d . . .
N1 N 0.82710(14) 0.67009(14) 1.17263(12) 0.0285(4) Uani 1 1 d . . .
C2 C 0.81670(18) 0.73607(18) 1.08718(16) 0.0354(5) Uani 1 1 d . . .
H2A H 0.8004 0.8118 1.0894 0.042 Uiso 1 1 calc R . .
C3 C 0.82844(19) 0.6998(2) 0.99714(17) 0.0395(5) Uani 1 1 d . . .
H3A H 0.8211 0.7489 0.9382 0.047 Uiso 1 1 calc R . .
C4 C 0.85148(19) 0.5889(2) 0.99486(16) 0.0382(5) Uani 1 1 d . . .
H4A H 0.8592 0.5608 0.9337 0.046 Uiso 1 1 calc R . .
C5 C 0.86318(17) 0.51936(18) 1.08143(16) 0.0333(5) Uani 1 1 d . . .
H5A H 0.8794 0.4435 1.0799 0.040 Uiso 1 1 calc R . .
C6 C 0.85112(15) 0.56107(16) 1.17136(15) 0.0266(4) Uani 1 1 d . . .
C7 C 0.86084(16) 0.49789(16) 1.26666(14) 0.0263(4) Uani 1 1 d . . .
C8 C 0.89147(17) 0.38840(17) 1.29611(16) 0.0301(4) Uani 1 1 d . . .
C9 C 0.88718(19) 0.37745(18) 1.39906(16) 0.0363(5) Uani 1 1 d . . .
H9A H 0.9041 0.3123 1.4412 0.044 Uiso 1 1 calc R . .
C10 C 0.85435(18) 0.47702(18) 1.42934(16) 0.0336(5) Uani 1 1 d . . .
N11 N 0.83780(14) 0.55107(13) 1.34925(12) 0.0281(3) Uani 1 1 d . . .
C12 C 0.8360(2) 0.5071(2) 1.53115(17) 0.0478(6) Uani 1 1 d . . .
H12A H 0.8693 0.5792 1.5315 0.072 Uiso 0.50 1 calc PR . .
H12B H 0.8718 0.4517 1.5766 0.072 Uiso 0.50 1 calc PR . .
H12C H 0.7549 0.5103 1.5522 0.072 Uiso 0.50 1 calc PR . .
H12D H 0.7947 0.4483 1.5754 0.072 Uiso 0.50 1 calc PR . .
H12E H 0.7922 0.5758 1.5302 0.072 Uiso 0.50 1 calc PR . .
H12F H 0.9091 0.5171 1.5547 0.072 Uiso 0.50 1 calc PR . .
C13 C 0.9228(2) 0.29828(18) 1.23515(18) 0.0404(5) Uani 1 1 d . . .
H13A H 0.9360 0.2298 1.2787 0.061 Uiso 1 1 calc R . .
H13B H 0.9917 0.3183 1.1910 0.061 Uiso 1 1 calc R . .
H13C H 0.8613 0.2878 1.1959 0.061 Uiso 1 1 calc R . .
N21 N 0.63407(14) 0.76855(14) 1.32461(13) 0.0310(4) Uani 1 1 d . . .
C22 C 0.54037(19) 0.7292(2) 1.29719(17) 0.0400(5) Uani 1 1 d . . .
H22A H 0.5424 0.6567 1.2806 0.048 Uiso 1 1 calc R . .
C23 C 0.4416(2) 0.7888(2) 1.29197(19) 0.0466(6) Uani 1 1 d . . .
H23A H 0.3770 0.7587 1.2716 0.056 Uiso 1 1 calc R . .
C24 C 0.4390(2) 0.8939(2) 1.31714(19) 0.0455(6) Uani 1 1 d . . .
H24A H 0.3720 0.9371 1.3142 0.055 Uiso 1 1 calc R . .
C25 C 0.53364(19) 0.93575(19) 1.34652(17) 0.0382(5) Uani 1 1 d . . .
H25A H 0.5317 1.0075 1.3648 0.046 Uiso 1 1 calc R . .
C26 C 0.63326(17) 0.87208(16) 1.34942(15) 0.0299(4) Uani 1 1 d . . .
C27 C 0.74009(17) 0.90933(16) 1.37198(14) 0.0289(4) Uani 1 1 d . . .
C28 C 0.77308(19) 1.00627(17) 1.40242(15) 0.0332(5) Uani 1 1 d . . .
C29 C 0.88998(19) 0.99597(17) 1.40546(15) 0.0334(5) Uani 1 1 d . . .
H29A H 0.9373 1.0488 1.4238 0.040 Uiso 1 1 calc R . .
C30 C 0.92478(18) 0.89536(17) 1.37711(15) 0.0316(4) Uani 1 1 d . . .
N31 N 0.83369(14) 0.84206(13) 1.35692(12) 0.0290(4) Uani 1 1 d . . .
C32 C 1.04061(19) 0.8461(2) 1.36652(18) 0.0412(5) Uani 1 1 d . . .
H32A H 1.0373 0.7676 1.3927 0.062 Uiso 1 1 calc R . .
H32B H 1.0901 0.8832 1.4033 0.062 Uiso 1 1 calc R . .
H32C H 1.0703 0.8552 1.2966 0.062 Uiso 1 1 calc R . .
C33 C 0.7021(2) 1.10408(19) 1.4266(2) 0.0471(6) Uani 1 1 d . . .
H33A H 0.7480 1.1546 1.4542 0.071 Uiso 1 1 calc R . .
H33B H 0.6381 1.0791 1.4750 0.071 Uiso 1 1 calc R . .
H33C H 0.6741 1.1422 1.3664 0.071 Uiso 1 1 calc R . .
Zn2 Zn 0.548082(19) 0.222736(19) 1.104015(17) 0.02855(7) Uani 1 1 d . . .
N41 N 0.71000(14) 0.16169(14) 1.08940(12) 0.0292(4) Uani 1 1 d . . .
C42 C 0.75827(19) 0.08218(18) 1.15004(16) 0.0346(5) Uani 1 1 d . . .
H42A H 0.7127 0.0450 1.2052 0.042 Uiso 1 1 calc R . .
C43 C 0.8697(2) 0.05260(19) 1.13585(17) 0.0395(5) Uani 1 1 d . . .
H43A H 0.9011 -0.0037 1.1799 0.047 Uiso 1 1 calc R . .
C44 C 0.93537(19) 0.10769(19) 1.05483(18) 0.0396(5) Uani 1 1 d . . .
H44A H 1.0132 0.0900 1.0432 0.048 Uiso 1 1 calc R . .
C45 C 0.88766(18) 0.18750(18) 0.99183(16) 0.0347(5) Uani 1 1 d . . .
H45A H 0.9326 0.2243 0.9360 0.042 Uiso 1 1 calc R . .
C46 C 0.77287(17) 0.21555(17) 1.00898(15) 0.0290(4) Uani 1 1 d . . .
C47 C 0.71255(16) 0.29706(17) 0.94929(14) 0.0291(4) Uani 1 1 d . . .
C48 C 0.74410(18) 0.37240(18) 0.86432(15) 0.0329(4) Uani 1 1 d . . .
C49 C 0.64560(18) 0.42944(18) 0.84193(15) 0.0343(5) Uani 1 1 d . . .
H49A H 0.6394 0.4860 0.7879 0.041 Uiso 1 1 calc R . .
C50 C 0.55803(18) 0.38941(18) 0.91210(16) 0.0328(4) Uani 1 1 d . . .
N51 N 0.59784(14) 0.30938(14) 0.97715(12) 0.0299(4) Uani 1 1 d . . .
C52 C 0.8594(2) 0.3911(2) 0.80829(18) 0.0458(6) Uani 1 1 d . . .
H52A H 0.8565 0.4546 0.7566 0.069 Uiso 1 1 calc R . .
H52B H 0.8835 0.3257 0.7781 0.069 Uiso 1 1 calc R . .
H52C H 0.9132 0.4052 0.8537 0.069 Uiso 1 1 calc R . .
C53 C 0.43659(19) 0.4226(2) 0.92255(18) 0.0417(5) Uani 1 1 d . . .
H53A H 0.3971 0.3776 0.9802 0.062 Uiso 1 1 calc R . .
H53B H 0.4028 0.4115 0.8631 0.062 Uiso 1 1 calc R . .
H53C H 0.4302 0.5003 0.9313 0.062 Uiso 1 1 calc R . .
N61 N 0.53260(13) 0.29211(14) 1.23329(12) 0.0282(4) Uani 1 1 d . . .
C62 C 0.60491(18) 0.35582(17) 1.26710(16) 0.0342(5) Uani 1 1 d . . .
H62A H 0.6723 0.3777 1.2262 0.041 Uiso 1 1 calc R . .
C63 C 0.5864(2) 0.39075(19) 1.35750(18) 0.0404(5) Uani 1 1 d . . .
H63A H 0.6393 0.4360 1.3790 0.048 Uiso 1 1 calc R . .
C64 C 0.4880(2) 0.3580(2) 1.41661(18) 0.0449(6) Uani 1 1 d . . .
H64A H 0.4727 0.3809 1.4798 0.054 Uiso 1 1 calc R . .
C65 C 0.4125(2) 0.2924(2) 1.38410(17) 0.0407(5) Uani 1 1 d . . .
H65A H 0.3454 0.2693 1.4249 0.049 Uiso 1 1 calc R . .
C66 C 0.43501(16) 0.25970(16) 1.29066(15) 0.0285(4) Uani 1 1 d . . .
C67 C 0.36439(16) 0.18973(17) 1.24831(15) 0.0285(4) Uani 1 1 d . . .
C68 C 0.25513(17) 0.15131(17) 1.27713(15) 0.0313(4) Uani 1 1 d . . .
C69 C 0.23270(17) 0.08672(18) 1.20543(16) 0.0349(5) Uani 1 1 d . . .
H69A H 0.1647 0.0485 1.2044 0.042 Uiso 1 1 calc R . .
C70 C 0.32702(17) 0.08825(17) 1.13634(16) 0.0319(4) Uani 1 1 d . . .
N71 N 0.40752(13) 0.15171(13) 1.16139(12) 0.0281(3) Uani 1 1 d . . .
C72 C 0.17451(19) 0.1763(2) 1.36329(18) 0.0447(6) Uani 1 1 d . . .
H72A H 0.1010 0.1438 1.3603 0.067 Uiso 1 1 calc R . .
H72B H 0.1658 0.2562 1.3607 0.067 Uiso 1 1 calc R . .
H72C H 0.2042 0.1452 1.4250 0.067 Uiso 1 1 calc R . .
C73 C 0.3457(2) 0.0307(2) 1.04810(19) 0.0456(6) Uani 1 1 d . . .
H73A H 0.3863 0.0791 0.9934 0.068 Uiso 1 1 calc R . .
H73B H 0.2728 0.0114 1.0292 0.068 Uiso 1 1 calc R . .
H73C H 0.3903 -0.0364 1.0635 0.068 Uiso 1 1 calc R . .

loop_
_atom_site_aniso_label
_atom_site_aniso_U_11
_atom_site_aniso_U_22
_atom_site_aniso_U_33
_atom_site_aniso_U_23
_atom_site_aniso_U_13
_atom_site_aniso_U_12
Zn1 0.03040(13) 0.02389(12) 0.03414(14) -0.00763(9) -0.00347(10) -0.00048(9)
N1 0.0258(8) 0.0276(9) 0.0316(9) -0.0041(7) -0.0006(7) -0.0017(7)
C2 0.0306(11) 0.0329(11) 0.0404(12) 0.0012(9) -0.0026(9) -0.0002(9)
C3 0.0341(12) 0.0482(14) 0.0325(11) 0.0048(10) -0.0019(9) -0.0012(10)
C4 0.0353(12) 0.0492(14) 0.0298(11) -0.0068(10) -0.0001(9) -0.0011(10)
C5 0.0302(11) 0.0362(11) 0.0341(11) -0.0085(9) -0.0017(9) 0.0012(9)
C6 0.0190(9) 0.0275(10) 0.0330(10) -0.0043(8) -0.0007(7) -0.0027(7)
C7 0.0219(9) 0.0271(10) 0.0307(10) -0.0062(8) -0.0035(8) -0.0029(7)
C8 0.0274(10) 0.0264(10) 0.0370(11) -0.0046(8) -0.0061(8) 0.0000(8)
C9 0.0434(12) 0.0274(11) 0.0389(12) -0.0018(9) -0.0124(10) 0.0021(9)
C10 0.0343(11) 0.0339(11) 0.0338(11) -0.0041(9) -0.0098(9) -0.0007(9)
N11 0.0298(9) 0.0256(8) 0.0300(9) -0.0057(7) -0.0058(7) -0.0013(7)
C12 0.0638(17) 0.0475(14) 0.0346(12) -0.0092(11) -0.0130(11) 0.0050(12)
C13 0.0485(13) 0.0285(11) 0.0458(13) -0.0088(10) -0.0084(11) 0.0068(10)
N21 0.0294(9) 0.0308(9) 0.0342(9) -0.0089(7) -0.0033(7) -0.0009(7)
C22 0.0360(12) 0.0413(13) 0.0456(13) -0.0138(10) -0.0064(10) -0.0039(10)
C23 0.0340(12) 0.0560(16) 0.0529(15) -0.0129(12) -0.0115(11) -0.0022(11)
C24 0.0341(12) 0.0522(15) 0.0494(14) -0.0041(11) -0.0076(10) 0.0082(11)
C25 0.0388(12) 0.0331(12) 0.0427(13) -0.0061(9) -0.0042(10) 0.0050(9)
C26 0.0343(11) 0.0270(10) 0.0274(10) -0.0017(8) -0.0015(8) 0.0005(8)
C27 0.0347(11) 0.0246(10) 0.0266(10) -0.0013(8) -0.0031(8) 0.0003(8)
C28 0.0464(13) 0.0270(10) 0.0265(10) -0.0048(8) -0.0027(9) -0.0027(9)
C29 0.0425(12) 0.0296(11) 0.0288(10) -0.0049(8) -0.0044(9) -0.0087(9)
C30 0.0368(11) 0.0302(11) 0.0272(10) -0.0008(8) -0.0044(8) -0.0062(9)
N31 0.0333(9) 0.0240(8) 0.0299(9) -0.0035(7) -0.0052(7) 0.0000(7)
C32 0.0365(12) 0.0431(13) 0.0462(13) -0.0065(10) -0.0124(10) -0.0033(10)
C33 0.0593(16) 0.0321(12) 0.0520(15) -0.0169(11) -0.0015(12) 0.0009(11)
Zn2 0.02462(12) 0.03165(13) 0.02874(13) -0.00561(9) 0.00270(9) -0.00503(9)
N41 0.0294(9) 0.0311(9) 0.0282(9) -0.0082(7) -0.0016(7) -0.0022(7)
C42 0.0427(12) 0.0330(11) 0.0283(10) -0.0060(8) -0.0026(9) -0.0015(9)
C43 0.0470(13) 0.0350(12) 0.0389(12) -0.0082(9) -0.0127(10) 0.0064(10)
C44 0.0311(11) 0.0414(13) 0.0487(14) -0.0148(10) -0.0046(10) 0.0046(9)
C45 0.0292(11) 0.0398(12) 0.0345(11) -0.0073(9) 0.0011(9) -0.0011(9)
C46 0.0291(10) 0.0311(10) 0.0283(10) -0.0111(8) -0.0006(8) -0.0042(8)
C47 0.0268(10) 0.0341(11) 0.0270(10) -0.0078(8) 0.0005(8) -0.0063(8)
C48 0.0350(11) 0.0381(12) 0.0260(10) -0.0065(8) -0.0013(8) -0.0078(9)
C49 0.0387(12) 0.0373(12) 0.0266(10) -0.0005(9) -0.0057(9) -0.0054(9)
C50 0.0336(11) 0.0342(11) 0.0323(11) -0.0061(9) -0.0080(9) -0.0037(9)
N51 0.0295(9) 0.0310(9) 0.0298(9) -0.0057(7) -0.0037(7) -0.0031(7)
C52 0.0439(13) 0.0557(15) 0.0342(12) -0.0015(11) 0.0076(10) -0.0089(11)
C53 0.0320(12) 0.0457(13) 0.0483(14) -0.0066(11) -0.0097(10) 0.0026(10)
N61 0.0245(8) 0.0298(9) 0.0302(9) -0.0049(7) -0.0003(7) -0.0032(7)
C62 0.0279(10) 0.0323(11) 0.0429(12) -0.0076(9) -0.0027(9) -0.0045(8)
C63 0.0395(12) 0.0408(13) 0.0446(13) -0.0138(10) -0.0093(10) -0.0072(10)
C64 0.0501(14) 0.0518(15) 0.0359(12) -0.0175(11) -0.0019(10) -0.0043(11)
C65 0.0371(12) 0.0513(14) 0.0339(12) -0.0119(10) 0.0039(9) -0.0057(10)
C66 0.0251(10) 0.0288(10) 0.0308(10) -0.0031(8) -0.0011(8) 0.0002(8)
C67 0.0240(9) 0.0311(10) 0.0289(10) -0.0010(8) 0.0001(8) -0.0032(8)
C68 0.0254(10) 0.0329(11) 0.0323(11) 0.0062(8) -0.0021(8) -0.0033(8)
C69 0.0253(10) 0.0366(12) 0.0414(12) 0.0033(9) -0.0075(9) -0.0068(9)
C70 0.0302(10) 0.0297(11) 0.0364(11) -0.0023(8) -0.0085(9) -0.0044(8)
N71 0.0250(8) 0.0280(9) 0.0312(9) -0.0041(7) -0.0016(7) -0.0045(7)
C72 0.0274(11) 0.0632(16) 0.0397(13) 0.0002(11) 0.0053(9) -0.0072(11)
C73 0.0406(13) 0.0478(14) 0.0528(15) -0.0180(12) -0.0084(11) -0.0062(11)

loop_
_atom_type_symbol
_atom_type_description
_atom_type_scat_dispersion_real
_atom_type_scat_dispersion_imag
_atom_type_scat_source
C C 0.0033 0.0016 'International Tables Vol C Tables 4.2.6.8 and 6.1.1.4'
H H 0.0000 0.0000 'International Tables Vol C Tables 4.2.6.8 and 6.1.1.4'
N N 0.0061 0.0033 'International Tables Vol C Tables 4.2.6.8 and 6.1.1.4'
Zn Zn 0.2839 1.4301 'International Tables Vol C Tables 4.2.6.8 and 6.1.1.4'

loop_
_geom_angle_atom_site_label_1
_geom_angle_atom_site_label_2
_geom_angle_atom_site_label_3
_geom_angle
_geom_angle_site_symmetry_1
_geom_angle_site_symmetry_3
_geom_angle_publ_flag
N31 Zn1 N11 135.53(7) . . ?
N31 Zn1 N1 124.49(7) . . ?
N11 Zn1 N1 83.54(7) . . ?
N31 Zn1 N21 83.59(7) . . ?
N11 Zn1 N21 125.77(7) . . ?
N1 Zn1 N21 104.49(7) . . ?
C2 N1 C6 119.42(18) . . ?
C2 N1 Zn1 129.27(15) . . ?
C6 N1 Zn1 111.01(13) . . ?
N1 C2 C3 123.4(2) . . ?
N1 C2 H2A 118.3 . . ?
C3 C2 H2A 118.3 . . ?
C2 C3 C4 117.8(2) . . ?
C2 C3 H3A 121.1 . . ?
C4 C3 H3A 121.1 . . ?
C5 C4 C3 120.0(2) . . ?
C5 C4 H4A 120.0 . . ?
C3 C4 H4A 120.0 . . ?
C4 C5 C6 119.8(2) . . ?
C4 C5 H5A 120.1 . . ?
C6 C5 H5A 120.1 . . ?
N1 C6 C5 119.55(18) . . ?
N1 C6 C7 114.97(17) . . ?
C5 C6 C7 125.48(19) . . ?
N11 C7 C8 109.55(17) . . ?
N11 C7 C6 117.77(17) . . ?
C8 C7 C6 132.68(19) . . ?
C7 C8 C9 105.09(18) . . ?
C7 C8 C13 129.8(2) . . ?
C9 C8 C13 125.11(19) . . ?
C10 C9 C8 108.84(19) . . ?
C10 C9 H9A 125.6 . . ?
C8 C9 H9A 125.6 . . ?
N11 C10 C9 109.13(19) . . ?
N11 C10 C12 121.4(2) . . ?
C9 C10 C12 129.5(2) . . ?
C10 N11 C7 107.38(17) . . ?
C10 N11 Zn1 140.18(14) . . ?
C7 N11 Zn1 112.41(13) . . ?
C10 C12 H12A 109.5 . . ?
C10 C12 H12B 109.5 . . ?
H12A C12 H12B 109.5 . . ?
C10 C12 H12C 109.5 . . ?
H12A C12 H12C 109.5 . . ?
H12B C12 H12C 109.5 . . ?
C10 C12 H12D 109.5 . . ?
H12A C12 H12D 141.1 . . ?
H12B C12 H12D 56.3 . . ?
H12C C12 H12D 56.3 . . ?
C10 C12 H12E 109.5 . . ?
H12A C12 H12E 56.3 . . ?
H12B C12 H12E 141.1 . . ?
H12C C12 H12E 56.3 . . ?
H12D C12 H12E 109.5 . . ?
C10 C12 H12F 109.5 . . ?
H12A C12 H12F 56.3 . . ?
H12B C12 H12F 56.3 . . ?
H12C C12 H12F 141.1 . . ?
H12D C12 H12F 109.5 . . ?
H12E C12 H12F 109.5 . . ?
C8 C13 H13A 109.5 . . ?
C8 C13 H13B 109.5 . . ?
H13A C13 H13B 109.5 . . ?
C8 C13 H13C 109.5 . . ?
H13A C13 H13C 109.5 . . ?
H13B C13 H13C 109.5 . . ?
C22 N21 C26 119.66(18) . . ?
C22 N21 Zn1 129.10(15) . . ?
C26 N21 Zn1 110.49(13) . . ?
N21 C22 C23 123.1(2) . . ?
N21 C22 H22A 118.5 . . ?
C23 C22 H22A 118.5 . . ?
C22 C23 C24 118.1(2) . . ?
C22 C23 H23A 120.9 . . ?
C24 C23 H23A 120.9 . . ?
C25 C24 C23 119.9(2) . . ?
C25 C24 H24A 120.0 . . ?
C23 C24 H24A 120.0 . . ?
C24 C25 C26 119.9(2) . . ?
C24 C25 H25A 120.1 . . ?
C26 C25 H25A 120.1 . . ?
N21 C26 C25 119.33(19) . . ?
N21 C26 C27 115.41(18) . . ?
C25 C26 C27 125.18(19) . . ?
N31 C27 C28 109.54(19) . . ?
N31 C27 C26 117.47(17) . . ?
C28 C27 C26 132.88(19) . . ?
C27 C28 C29 105.50(19) . . ?
C27 C28 C33 129.1(2) . . ?
C29 C28 C33 125.4(2) . . ?
C30 C29 C28 108.39(19) . . ?
C30 C29 H29A 125.8 . . ?
C28 C29 H29A 125.8 . . ?
N31 C30 C29 109.04(19) . . ?
N31 C30 C32 121.42(19) . . ?
C29 C30 C32 129.5(2) . . ?
C30 N31 C27 107.52(17) . . ?
C30 N31 Zn1 139.73(15) . . ?
C27 N31 Zn1 112.75(13) . . ?
C30 C32 H32A 109.5 . . ?
C30 C32 H32B 109.5 . . ?
H32A C32 H32B 109.5 . . ?
C30 C32 H32C 109.5 . . ?
H32A C32 H32C 109.5 . . ?
H32B C32 H32C 109.5 . . ?
C28 C33 H33A 109.5 . . ?
C28 C33 H33B 109.5 . . ?
H33A C33 H33B 109.5 . . ?
C28 C33 H33C 109.5 . . ?
H33A C33 H33C 109.5 . . ?
H33B C33 H33C 109.5 . . ?
N71 Zn2 N51 134.21(7) . . ?
N71 Zn2 N41 130.78(7) . . ?
N51 Zn2 N41 82.70(7) . . ?
N71 Zn2 N61 83.38(7) . . ?
N51 Zn2 N61 121.24(7) . . ?
N41 Zn2 N61 105.52(6) . . ?
C42 N41 C46 119.76(18) . . ?
C42 N41 Zn2 128.37(14) . . ?
C46 N41 Zn2 111.80(14) . . ?
N41 C42 C43 123.2(2) . . ?
N41 C42 H42A 118.4 . . ?
C43 C42 H42A 118.4 . . ?
C42 C43 C44 117.7(2) . . ?
C42 C43 H43A 121.1 . . ?
C44 C43 H43A 121.1 . . ?
C45 C44 C43 119.9(2) . . ?
C45 C44 H44A 120.0 . . ?
C43 C44 H44A 120.0 . . ?
C44 C45 C46 120.6(2) . . ?
C44 C45 H45A 119.7 . . ?
C46 C45 H45A 119.7 . . ?
N41 C46 C45 118.73(19) . . ?
N41 C46 C47 114.91(18) . . ?
C45 C46 C47 126.36(19) . . ?
N51 C47 C48 108.95(18) . . ?
N51 C47 C46 117.35(18) . . ?
C48 C47 C46 133.70(19) . . ?
C49 C48 C47 105.62(18) . . ?
C49 C48 C52 126.0(2) . . ?
C47 C48 C52 128.4(2) . . ?
C50 C49 C48 108.34(19) . . ?
C50 C49 H49A 125.8 . . ?
C48 C49 H49A 125.8 . . ?
N51 C50 C49 109.35(19) . . ?
N51 C50 C53 120.63(19) . . ?
C49 C50 C53 130.0(2) . . ?
C50 N51 C47 107.74(17) . . ?
C50 N51 Zn2 138.97(15) . . ?
C47 N51 Zn2 112.64(13) . . ?
C48 C52 H52A 109.5 . . ?
C48 C52 H52B 109.5 . . ?
H52A C52 H52B 109.5 . . ?
C48 C52 H52C 109.5 . . ?
H52A C52 H52C 109.5 . . ?
H52B C52 H52C 109.5 . . ?
C50 C53 H53A 109.5 . . ?
C50 C53 H53B 109.5 . . ?
H53A C53 H53B 109.5 . . ?
C50 C53 H53C 109.5 . . ?
H53A C53 H53C 109.5 . . ?
H53B C53 H53C 109.5 . . ?
C62 N61 C66 119.44(18) . . ?
C62 N61 Zn2 129.61(14) . . ?
C66 N61 Zn2 110.85(13) . . ?
N61 C62 C63 123.3(2) . . ?
N61 C62 H62A 118.4 . . ?
C63 C62 H62A 118.4 . . ?
C62 C63 C64 117.8(2) . . ?
C62 C63 H63A 121.1 . . ?
C64 C63 H63A 121.1 . . ?
C65 C64 C63 120.2(2) . . ?
C65 C64 H64A 119.9 . . ?
C63 C64 H64A 119.9 . . ?
C64 C65 C66 119.7(2) . . ?
C64 C65 H65A 120.2 . . ?
C66 C65 H65A 120.2 . . ?
N61 C66 C65 119.54(19) . . ?
N61 C66 C67 115.01(17) . . ?
C65 C66 C67 125.43(19) . . ?
N71 C67 C68 110.07(18) . . ?
N71 C67 C66 117.75(17) . . ?
C68 C67 C66 132.17(19) . . ?
C67 C68 C69 105.25(18) . . ?
C67 C68 C72 128.4(2) . . ?
C69 C68 C72 126.28(19) . . ?
C70 C69 C68 108.28(18) . . ?
C70 C69 H69A 125.9 . . ?
C68 C69 H69A 125.9 . . ?
N71 C70 C69 109.37(19) . . ?
N71 C70 C73 121.88(19) . . ?
C69 C70 C73 128.7(2) . . ?
C70 N71 C67 107.03(16) . . ?
C70 N71 Zn2 139.59(15) . . ?
C67 N71 Zn2 112.33(12) . . ?
C68 C72 H72A 109.5 . . ?
C68 C72 H72B 109.5 . . ?
H72A C72 H72B 109.5 . . ?
C68 C72 H72C 109.5 . . ?
H72A C72 H72C 109.5 . . ?
H72B C72 H72C 109.5 . . ?
C70 C73 H73A 109.5 . . ?
C70 C73 H73B 109.5 . . ?
H73A C73 H73B 109.5 . . ?
C70 C73 H73C 109.5 . . ?
H73A C73 H73C 109.5 . . ?
H73B C73 H73C 109.5 . . ?

loop_
_geom_bond_atom_site_label_1
_geom_bond_atom_site_label_2
_geom_bond_distance
_geom_bond_site_symmetry_2
_geom_bond_publ_flag
Zn1 N31 1.9385(17) . ?
Zn1 N11 1.9407(17) . ?
Zn1 N1 2.0591(18) . ?
Zn1 N21 2.0705(18) . ?
N1 C2 1.345(3) . ?
N1 C6 1.365(3) . ?
C2 C3 1.369(3) . ?
C2 H2A 0.9500 . ?
C3 C4 1.386(3) . ?
C3 H3A 0.9500 . ?
C4 C5 1.382(3) . ?
C4 H4A 0.9500 . ?
C5 C6 1.399(3) . ?
C5 H5A 0.9500 . ?
C6 C7 1.440(3) . ?
C7 N11 1.390(3) . ?
C7 C8 1.399(3) . ?
C8 C9 1.400(3) . ?
C8 C13 1.499(3) . ?
C9 C10 1.382(3) . ?
C9 H9A 0.9500 . ?
C10 N11 1.354(3) . ?
C10 C12 1.493(3) . ?
C12 H12A 0.9800 . ?
C12 H12B 0.9800 . ?
C12 H12C 0.9800 . ?
C12 H12D 0.9800 . ?
C12 H12E 0.9800 . ?
C12 H12F 0.9800 . ?
C13 H13A 0.9800 . ?
C13 H13B 0.9800 . ?
C13 H13C 0.9800 . ?
N21 C22 1.342(3) . ?
N21 C26 1.364(3) . ?
C22 C23 1.374(3) . ?
C22 H22A 0.9500 . ?
C23 C24 1.383(4) . ?
C23 H23A 0.9500 . ?
C24 C25 1.377(3) . ?
C24 H24A 0.9500 . ?
C25 C26 1.407(3) . ?
C25 H25A 0.9500 . ?
C26 C27 1.446(3) . ?
C27 N31 1.387(3) . ?
C27 C28 1.398(3) . ?
C28 C29 1.402(3) . ?
C28 C33 1.508(3) . ?
C29 C30 1.389(3) . ?
C29 H29A 0.9500 . ?
C30 N31 1.358(3) . ?
C30 C32 1.495(3) . ?
C32 H32A 0.9800 . ?
C32 H32B 0.9800 . ?
C32 H32C 0.9800 . ?
C33 H33A 0.9800 . ?
C33 H33B 0.9800 . ?
C33 H33C 0.9800 . ?
Zn2 N71 1.9436(17) . ?
Zn2 N51 1.9502(18) . ?
Zn2 N41 2.0534(18) . ?
Zn2 N61 2.0710(17) . ?
N41 C42 1.351(3) . ?
N41 C46 1.362(3) . ?
C42 C43 1.370(3) . ?
C42 H42A 0.9500 . ?
C43 C44 1.390(3) . ?
C43 H43A 0.9500 . ?
C44 C45 1.369(3) . ?
C44 H44A 0.9500 . ?
C45 C46 1.406(3) . ?
C45 H45A 0.9500 . ?
C46 C47 1.433(3) . ?
C47 N51 1.390(3) . ?
C47 C48 1.405(3) . ?
C48 C49 1.394(3) . ?
C48 C52 1.506(3) . ?
C49 C50 1.389(3) . ?
C49 H49A 0.9500 . ?
C50 N51 1.346(3) . ?
C50 C53 1.492(3) . ?
C52 H52A 0.9800 . ?
C52 H52B 0.9800 . ?
C52 H52C 0.9800 . ?
C53 H53A 0.9800 . ?
C53 H53B 0.9800 . ?
C53 H53C 0.9800 . ?
N61 C62 1.343(3) . ?
N61 C66 1.366(2) . ?
C62 C63 1.368(3) . ?
C62 H62A 0.9500 . ?
C63 C64 1.385(3) . ?
C63 H63A 0.9500 . ?
C64 C65 1.377(3) . ?
C64 H64A 0.9500 . ?
C65 C66 1.399(3) . ?
C65 H65A 0.9500 . ?
C66 C67 1.443(3) . ?
C67 N71 1.389(3) . ?
C67 C68 1.393(3) . ?
C68 C69 1.405(3) . ?
C68 C72 1.504(3) . ?
C69 C70 1.389(3) . ?
C69 H69A 0.9500 . ?
C70 N71 1.356(3) . ?
C70 C73 1.486(3) . ?
C72 H72A 0.9800 . ?
C72 H72B 0.9800 . ?
C72 H72C 0.9800 . ?
C73 H73A 0.9800 . ?
C73 H73B 0.9800 . ?
C73 H73C 0.9800 . ?

loop_
_geom_torsion_atom_site_label_1
_geom_torsion_atom_site_label_2
_geom_torsion_atom_site_label_3
_geom_torsion_atom_site_label_4
_geom_torsion
_geom_torsion_site_symmetry_1
_geom_torsion_site_symmetry_2
_geom_torsion_site_symmetry_3
_geom_torsion_site_symmetry_4
_geom_torsion_publ_flag
N31 Zn1 N1 C2 -39.2(2) . . . . ?
N11 Zn1 N1 C2 178.29(18) . . . . ?
N21 Zn1 N1 C2 52.96(19) . . . . ?
N31 Zn1 N1 C6 147.13(12) . . . . ?
N11 Zn1 N1 C6 4.62(13) . . . . ?
N21 Zn1 N1 C6 -120.71(13) . . . . ?
C6 N1 C2 C3 0.3(3) . . . . ?
Zn1 N1 C2 C3 -172.89(16) . . . . ?
N1 C2 C3 C4 0.5(3) . . . . ?
C2 C3 C4 C5 -0.8(3) . . . . ?
C3 C4 C5 C6 0.3(3) . . . . ?
C2 N1 C6 C5 -0.8(3) . . . . ?
Zn1 N1 C6 C5 173.59(14) . . . . ?
C2 N1 C6 C7 179.79(17) . . . . ?
Zn1 N1 C6 C7 -5.8(2) . . . . ?
C4 C5 C6 N1 0.5(3) . . . . ?
C4 C5 C6 C7 179.82(19) . . . . ?
N1 C6 C7 N11 4.2(3) . . . . ?
C5 C6 C7 N11 -175.18(18) . . . . ?
N1 C6 C7 C8 -174.9(2) . . . . ?
C5 C6 C7 C8 5.7(3) . . . . ?
N11 C7 C8 C9 -0.5(2) . . . . ?
C6 C7 C8 C9 178.6(2) . . . . ?
N11 C7 C8 C13 179.4(2) . . . . ?
C6 C7 C8 C13 -1.4(4) . . . . ?
C7 C8 C9 C10 0.4(2) . . . . ?
C13 C8 C9 C10 -179.5(2) . . . . ?
C8 C9 C10 N11 -0.1(3) . . . . ?
C8 C9 C10 C12 179.1(2) . . . . ?
C9 C10 N11 C7 -0.2(2) . . . . ?
C12 C10 N11 C7 -179.5(2) . . . . ?
C9 C10 N11 Zn1 -178.34(17) . . . . ?
C12 C10 N11 Zn1 2.3(4) . . . . ?
C8 C7 N11 C10 0.5(2) . . . . ?
C6 C7 N11 C10 -178.84(17) . . . . ?
C8 C7 N11 Zn1 179.16(13) . . . . ?
C6 C7 N11 Zn1 -0.1(2) . . . . ?
N31 Zn1 N11 C10 41.4(3) . . . . ?
N1 Zn1 N11 C10 175.7(2) . . . . ?
N21 Zn1 N11 C10 -81.1(2) . . . . ?
N31 Zn1 N11 C7 -136.66(13) . . . . ?
N1 Zn1 N11 C7 -2.39(13) . . . . ?
N21 Zn1 N11 C7 100.83(14) . . . . ?
N31 Zn1 N21 C22 172.6(2) . . . . ?
N11 Zn1 N21 C22 -43.9(2) . . . . ?
N1 Zn1 N21 C22 48.6(2) . . . . ?
N31 Zn1 N21 C26 2.77(14) . . . . ?
N11 Zn1 N21 C26 146.29(13) . . . . ?
N1 Zn1 N21 C26 -121.25(14) . . . . ?
C26 N21 C22 C23 0.4(3) . . . . ?
Zn1 N21 C22 C23 -168.63(19) . . . . ?
N21 C22 C23 C24 -0.6(4) . . . . ?
C22 C23 C24 C25 -0.1(4) . . . . ?
C23 C24 C25 C26 0.9(4) . . . . ?
C22 N21 C26 C25 0.5(3) . . . . ?
Zn1 N21 C26 C25 171.41(16) . . . . ?
C22 N21 C26 C27 -176.33(19) . . . . ?
Zn1 N21 C26 C27 -5.4(2) . . . . ?
C24 C25 C26 N21 -1.1(3) . . . . ?
C24 C25 C26 C27 175.3(2) . . . . ?
N21 C26 C27 N31 6.2(3) . . . . ?
C25 C26 C27 N31 -170.36(19) . . . . ?
N21 C26 C27 C28 -178.0(2) . . . . ?
C25 C26 C27 C28 5.4(4) . . . . ?
N31 C27 C28 C29 0.0(2) . . . . ?
C26 C27 C28 C29 -176.0(2) . . . . ?
N31 C27 C28 C33 179.4(2) . . . . ?
C26 C27 C28 C33 3.3(4) . . . . ?
C27 C28 C29 C30 0.2(2) . . . . ?
C33 C28 C29 C30 -179.2(2) . . . . ?
C28 C29 C30 N31 -0.3(2) . . . . ?
C28 C29 C30 C32 178.9(2) . . . . ?
C29 C30 N31 C27 0.3(2) . . . . ?
C32 C30 N31 C27 -178.94(19) . . . . ?
C29 C30 N31 Zn1 -179.44(16) . . . . ?
C32 C30 N31 Zn1 1.3(3) . . . . ?
C28 C27 N31 C30 -0.2(2) . . . . ?
C26 C27 N31 C30 176.54(17) . . . . ?
C28 C27 N31 Zn1 179.63(13) . . . . ?
C26 C27 N31 Zn1 -3.6(2) . . . . ?
N11 Zn1 N31 C30 43.7(3) . . . . ?
N1 Zn1 N31 C30 -76.6(2) . . . . ?
N21 Zn1 N31 C30 -179.8(2) . . . . ?
N11 Zn1 N31 C27 -136.01(13) . . . . ?
N1 Zn1 N31 C27 103.66(14) . . . . ?
N21 Zn1 N31 C27 0.47(13) . . . . ?
N71 Zn2 N41 C42 -32.3(2) . . . . ?
N51 Zn2 N41 C42 -177.14(18) . . . . ?
N61 Zn2 N41 C42 62.40(18) . . . . ?
N71 Zn2 N41 C46 150.78(12) . . . . ?
N51 Zn2 N41 C46 5.92(13) . . . . ?
N61 Zn2 N41 C46 -114.54(13) . . . . ?
C46 N41 C42 C43 0.8(3) . . . . ?
Zn2 N41 C42 C43 -175.89(16) . . . . ?
N41 C42 C43 C44 0.0(3) . . . . ?
C42 C43 C44 C45 -0.8(3) . . . . ?
C43 C44 C45 C46 0.9(3) . . . . ?
C42 N41 C46 C45 -0.8(3) . . . . ?
Zn2 N41 C46 C45 176.48(15) . . . . ?
C42 N41 C46 C47 179.17(17) . . . . ?
Zn2 N41 C46 C47 -3.6(2) . . . . ?
C44 C45 C46 N41 -0.1(3) . . . . ?
C44 C45 C46 C47 180.0(2) . . . . ?
N41 C46 C47 N51 -2.3(3) . . . . ?
C45 C46 C47 N51 177.63(19) . . . . ?
N41 C46 C47 C48 177.3(2) . . . . ?
C45 C46 C47 C48 -2.7(4) . . . . ?
N51 C47 C48 C49 -0.3(2) . . . . ?
C46 C47 C48 C49 -179.9(2) . . . . ?
N51 C47 C48 C52 178.8(2) . . . . ?
C46 C47 C48 C52 -0.8(4) . . . . ?
C47 C48 C49 C50 0.3(2) . . . . ?
C52 C48 C49 C50 -178.8(2) . . . . ?
C48 C49 C50 N51 -0.2(2) . . . . ?
C48 C49 C50 C53 179.4(2) . . . . ?
C49 C50 N51 C47 0.1(2) . . . . ?
C53 C50 N51 C47 -179.66(19) . . . . ?
C49 C50 N51 Zn2 169.58(16) . . . . ?
C53 C50 N51 Zn2 -10.1(3) . . . . ?
C48 C47 N51 C50 0.1(2) . . . . ?
C46 C47 N51 C50 179.86(17) . . . . ?
C48 C47 N51 Zn2 -172.42(13) . . . . ?
C46 C47 N51 Zn2 7.3(2) . . . . ?
N71 Zn2 N51 C50 41.2(3) . . . . ?
N41 Zn2 N51 C50 -176.2(2) . . . . ?
N61 Zn2 N51 C50 -72.5(2) . . . . ?
N71 Zn2 N51 C47 -149.58(13) . . . . ?
N41 Zn2 N51 C47 -7.03(13) . . . . ?
N61 Zn2 N51 C47 96.72(14) . . . . ?
N71 Zn2 N61 C62 174.01(19) . . . . ?
N51 Zn2 N61 C62 -47.4(2) . . . . ?
N41 Zn2 N61 C62 43.46(19) . . . . ?
N71 Zn2 N61 C66 -2.27(13) . . . . ?
N51 Zn2 N61 C66 136.37(13) . . . . ?
N41 Zn2 N61 C66 -132.82(13) . . . . ?
C66 N61 C62 C63 0.1(3) . . . . ?
Zn2 N61 C62 C63 -175.87(17) . . . . ?
N61 C62 C63 C64 0.2(4) . . . . ?
C62 C63 C64 C65 0.1(4) . . . . ?
C63 C64 C65 C66 -0.6(4) . . . . ?
C62 N61 C66 C65 -0.7(3) . . . . ?
Zn2 N61 C66 C65 176.02(16) . . . . ?
C62 N61 C66 C67 -178.83(18) . . . . ?
Zn2 N61 C66 C67 -2.1(2) . . . . ?
C64 C65 C66 N61 0.9(3) . . . . ?
C64 C65 C66 C67 178.9(2) . . . . ?
N61 C66 C67 N71 7.7(3) . . . . ?
C65 C66 C67 N71 -170.3(2) . . . . ?
N61 C66 C67 C68 -171.1(2) . . . . ?
C65 C66 C67 C68 10.9(4) . . . . ?
N71 C67 C68 C69 0.8(2) . . . . ?
C66 C67 C68 C69 179.7(2) . . . . ?
N71 C67 C68 C72 -176.6(2) . . . . ?
C66 C67 C68 C72 2.3(4) . . . . ?
C67 C68 C69 C70 -0.3(2) . . . . ?
C72 C68 C69 C70 177.2(2) . . . . ?
C68 C69 C70 N71 -0.4(2) . . . . ?
C68 C69 C70 C73 178.4(2) . . . . ?
C69 C70 N71 C67 0.8(2) . . . . ?
C73 C70 N71 C67 -178.1(2) . . . . ?
C69 C70 N71 Zn2 -165.75(16) . . . . ?
C73 C70 N71 Zn2 15.3(3) . . . . ?
C68 C67 N71 C70 -1.0(2) . . . . ?
C66 C67 N71 C70 179.87(18) . . . . ?
C68 C67 N71 Zn2 169.63(13) . . . . ?
C66 C67 N71 Zn2 -9.5(2) . . . . ?
N51 Zn2 N71 C70 44.4(3) . . . . ?
N41 Zn2 N71 C70 -82.8(2) . . . . ?
N61 Zn2 N71 C70 172.4(2) . . . . ?
N51 Zn2 N71 C67 -121.73(14) . . . . ?
N41 Zn2 N71 C67 111.06(14) . . . . ?
N61 Zn2 N71 C67 6.25(13) . . . . ?
